data_1007179
loop_
_publ_author_name
'Averbuch-Pouchot, M T'
'Durif, A'

_publ_section_title
;
Crystal structures of two new types of cyclo-tetraphosphates:
tetracalcium tetrapotassium tris(cyclo-tetraphosphate) octahydrate and
calcium disodium cyclo-tetraphosphate 5.5-hydrate
;
_journal_coden_ASTM ACSCEE
_journal_name_full 'Acta Crystallographica C (39,1983-)'
_journal_page_first 212
_journal_page_last 216
_journal_volume 44
_journal_year 1988
_chemical_formula_structural 'Ca Na2 P4 O12 (H2 O)5.5'
_chemical_formula_sum 'Ca H11 Na2 O17.5 P4'
_chemical_name_systematic
;
Calcium disodium cyclo-tetraphosphate 5.5-hydrate
;
_space_group_IT_number 28
_symmetry_cell_setting orthorhombic
_symmetry_Int_Tables_number 28
_symmetry_space_group_name_Hall 'P 2 -2a'
_symmetry_space_group_name_H-M 'P m a 2'
_cell_angle_alpha 90
_cell_angle_beta 90
_cell_angle_gamma 90
_cell_formula_units_Z 4
_cell_length_a 27.88(10)
_cell_length_b 7.536(5)
_cell_length_c 7.378(5)
_cell_volume 1550.1
_refine_ls_R_factor_all 0.066
_cod_original_formula_sum 'H11 Ca Na2 O17.5 P4'
_cod_database_code 1007179

loop_
_symmetry_equiv_pos_as_xyz
x,y,z
-x,-y,z
1/2-x,y,z
1/2+x,-y,z

loop_
_atom_site_label
_atom_site_type_symbol
_atom_site_symmetry_multiplicity
_atom_site_Wyckoff_symbol
_atom_site_fract_x
_atom_site_fract_y
_atom_site_fract_z
_atom_site_occupancy
_atom_site_attached_hydrogens
_atom_site_calc_flag
Ca1 Ca2+ 2 a 0. 0. 0. 1. 0 d
Ca2 Ca2+ 2 c 0.25 0.3718(3) 0.6183(4) 1. 0 d
P1 P5+ 4 d 0.04968(7) 0.2925(3) 0.3414(4) 1. 0 d
P2 P5+ 4 d 0.05558(7) 0.6884(3) 0.3313(3) 1. 0 d
P3 P5+ 4 d 0.19791(8) 0.7170(3) 0.9129(3) 1. 0 d
P4 P5+ 4 d 0.19704(8) 0.4374(3) 0.1889(3) 1. 0 d
Na1 Na1+ 4 d 0.3765(1) 0.0261(6) 0.1048(8) 1. 0 d
Na2 Na1+ 4 d 0.1320(1) 0.4781(5) 0.6142(6) 1. 0 d
O1 O2- 4 d 0.4178(2) 0.2602(10) 0.4954(11) 1. 0 d
O2 O2- 4 d 0.4489(2) 0.1711(7) 0.1822(10) 1. 0 d
O3 O2- 4 d 0.4449(2) 0.4871(8) 0.2597(8) 1. 0 d
O4 O2- 4 d 0.0036(2) 0.7030(9) 0.4242(8) 1. 0 d
O5 O2- 4 d 0.0907(2) 0.7105(10) 0.4772(10) 1. 0 d
O6 O2- 4 d 0.4422(2) 0.8007(8) 0.1671(10) 1. 0 d
O7 O2- 4 d 0.1986(2) 0.5699(9) 0.7773(11) 1. 0 d
O8 O2- 4 d 0.3354(2) 0.8656(9) 0.8931(10) 1. 0 d
O9 O2- 4 d 0.3369(2) 0.3150(9) 0.0967(11) 1. 0 d
O10 O2- 4 d 0.1954(2) 0.4532(9) 0.3878(8) 1. 0 d
O11 O2- 2 c 0.25 0.3916(13) 0.1212(13) 1. 0 d
O12 O2- 2 c 0.25 0.8017(12) 0.9331(15) 1. 0 d
O13 O2- 4 d 0.3103(2) 0.6357(9) 0.1112(10) 1. 0 d
O14 O2- 4 d 0.4162(3) 0.4865(11) 0.8768(10) 1. 2 d
O15 O2- 4 d 0.1853(3) 0.2105(11) 0.7521(11) 1. 2 d
O16 O2- 4 d 0.0731(2) 0.0095(11) 0.8022(11) 1. 2 d
O17 O2- 4 d 0.4995(3) 0.2816(10) 0.8279(11) 1. 2 d
O18 O2- 4 d 0.1548(3) -0.0123(13) 0.3991(14) 1. 2 d
O19 O2- 2 c 0.25 0.0926(15) 0.4593(20) 1. 2 d

loop_
_atom_type_symbol
_atom_type_oxidation_number
Ca2+ 2.000
P5+ 5.000
Na1+ 1.000
O2- -2.000
H1+ 1.000
